data_4129176
loop_
_publ_author_name
'Zhou, Laidong'
'Assoud, Abdeljalil'
'Zhang, Qiang'
'Wu, Xiaohan'
'Nazar, Linda F.'

_publ_section_title
;
 A New Family of Argyrodite Thioantimonate Lithium Superionic Conductors.
;
_journal_name_full 'Journal of the American Chemical Society'
_journal_paper_doi 10.1021/jacs.9b08357
_journal_year 2019
_chemical_formula_moiety 'Ge0.22 I0.99 Li5.96 S5.01 Sb0.78'
_chemical_formula_sum 'Ge0.22 I0.99 Li5.96 S5.01 Sb0.78'
_chemical_formula_weight 438.46
_space_group_crystal_system cubic
_space_group_IT_number 216
_space_group_name_Hall 'F -4 2 3'
_space_group_name_H-M_alt 'F -4 3 m'
_audit_creation_method SHELXL-2016/6
_cell_angle_alpha 90
_cell_angle_beta 90
_cell_angle_gamma 90
_cell_formula_units_Z 4
_cell_length_a 10.4128(16)
_cell_length_b 10.4128(16)
_cell_length_c 10.4128(16)
_cell_measurement_reflns_used 202
_cell_measurement_temperature 280(2)
_cell_measurement_theta_max 29.796
_cell_measurement_theta_min 3.389
_cell_volume 1129.0(3)
_computing_cell_refinement 'SMART, 'Bruker APEX II'
_computing_data_collection 'Bruker kappa APEX II'
_computing_data_reduction 'SAINT, 'Bruker APEX II'
_computing_structure_refinement 'SHELXL-2016/6 (Sheldrick, 2016)'
_computing_structure_solution 'SHELXL-2016 (Sheldrick, 2016)'
_diffrn_ambient_temperature 280(2)
_diffrn_measured_fraction_theta_full 1.000
_diffrn_measured_fraction_theta_max 1.000
_diffrn_measurement_device_type 'BRUKER kappa APEX II'
_diffrn_measurement_method 'Omega and phi scan'
_diffrn_radiation_type MoK\a
_diffrn_radiation_wavelength 0.71073
_diffrn_reflns_av_R_equivalents 0.0205
_diffrn_reflns_av_unetI/netI 0.0109
_diffrn_reflns_Laue_measured_fraction_full 1.000
_diffrn_reflns_Laue_measured_fraction_max 1.000
_diffrn_reflns_limit_h_max 12
_diffrn_reflns_limit_h_min -9
_diffrn_reflns_limit_k_max 7
_diffrn_reflns_limit_k_min -14
_diffrn_reflns_limit_l_max 3
_diffrn_reflns_limit_l_min -14
_diffrn_reflns_number 2092
_diffrn_reflns_point_group_measured_fraction_full 1.000
_diffrn_reflns_point_group_measured_fraction_max 1.000
_diffrn_reflns_theta_full 25.242
_diffrn_reflns_theta_max 29.796
_diffrn_reflns_theta_min 3.389
_diffrn_source 'fine-focus sealed tube'
_exptl_absorpt_coefficient_mu 6.060
_exptl_absorpt_correction_T_max 0.7460
_exptl_absorpt_correction_T_min 0.6660
_exptl_absorpt_correction_type multi-scan
_exptl_absorpt_process_details
;
 SADABS 2016/2: Krause, L., Herbst-Irmer, R., Sheldrick G.M. & Stalke D.,
 J. Appl. Cryst. 48 (2015) 3-10
;
_exptl_crystal_colour colourless
_exptl_crystal_density_diffrn 2.580
_exptl_crystal_description Plate
_exptl_crystal_F_000 789
_exptl_crystal_size_max 0.080
_exptl_crystal_size_mid 0.050
_exptl_crystal_size_min 0.020
_refine_diff_density_max 0.487
_refine_diff_density_min -0.145
_refine_diff_density_rms 0.054
_refine_ls_abs_structure_details
;
 Flack x determined using 87 quotients [(I+)-(I-)]/[(I+)+(I-)]
 (Parsons, Flack and Wagner, Acta Cryst. B69 (2013) 249-259).
;
_refine_ls_abs_structure_Flack 0.056(15)
_refine_ls_extinction_coef 0.0007(2)
_refine_ls_extinction_expression Fc^*^=kFc[1+0.001xFc^2^\l^3^/sin(2\q)]^-1/4^
_refine_ls_extinction_method 'SHELXL-2016/6 (Sheldrick 2016)'
_refine_ls_goodness_of_fit_ref 1.167
_refine_ls_hydrogen_treatment undef
_refine_ls_matrix_type full
_refine_ls_number_parameters 18
_refine_ls_number_reflns 202
_refine_ls_number_restraints 0
_refine_ls_restrained_S_all 1.167
_refine_ls_R_factor_all 0.0090
_refine_ls_R_factor_gt 0.0090
_refine_ls_shift/su_max 0.000
_refine_ls_shift/su_mean 0.000
_refine_ls_structure_factor_coef Fsqd
_refine_ls_weighting_details 'w=1/[\s^2^(Fo^2^)+(0.0172P)^2^+0.0276P] where P=(Fo^2^+2Fc^2^)/3'
_refine_ls_weighting_scheme calc
_refine_ls_wR_factor_gt 0.0239
_refine_ls_wR_factor_ref 0.0239
_reflns_Friedel_coverage 0.757
_reflns_Friedel_fraction_full 1.000
_reflns_Friedel_fraction_max 1.000
_reflns_number_gt 202
_reflns_number_total 202
_reflns_threshold_expression 'I > 2\s(I)'
_cod_data_source_file Li6.2Ge0.2Sb0.8S5I.cif
_cod_data_source_block Li6.2Ge0.2Sb0.8S5I
_cod_original_cell_volume 1129.0(5)
_cod_database_code 4129176
_shelx_shelxl_version_number 2016/6
_shelx_space_group_comment
;
The symmetry employed for this shelxl refinement is uniquely defined
by the following loop, which should always be used as a source of
symmetry information in preference to the above space-group names.
They are only intended as comments.
;
_shelx_estimated_absorpt_t_min 0.643
_shelx_estimated_absorpt_t_max 0.888

loop_
_space_group_symop_operation_xyz
'x, y, z'
'-x, -y, z'
'-x, y, -z'
'x, -y, -z'
'z, x, y'
'z, -x, -y'
'-z, -x, y'
'-z, x, -y'
'y, z, x'
'-y, z, -x'
'y, -z, -x'
'-y, -z, x'
'y, x, z'
'-y, -x, z'
'y, -x, -z'
'-y, x, -z'
'x, z, y'
'-x, z, -y'
'-x, -z, y'
'x, -z, -y'
'z, y, x'
'z, -y, -x'
'-z, y, -x'
'-z, -y, x'
'x, y+1/2, z+1/2'
'-x, -y+1/2, z+1/2'
'-x, y+1/2, -z+1/2'
'x, -y+1/2, -z+1/2'
'z, x+1/2, y+1/2'
'z, -x+1/2, -y+1/2'
'-z, -x+1/2, y+1/2'
'-z, x+1/2, -y+1/2'
'y, z+1/2, x+1/2'
'-y, z+1/2, -x+1/2'
'y, -z+1/2, -x+1/2'
'-y, -z+1/2, x+1/2'
'y, x+1/2, z+1/2'
'-y, -x+1/2, z+1/2'
'y, -x+1/2, -z+1/2'
'-y, x+1/2, -z+1/2'
'x, z+1/2, y+1/2'
'-x, z+1/2, -y+1/2'
'-x, -z+1/2, y+1/2'
'x, -z+1/2, -y+1/2'
'z, y+1/2, x+1/2'
'z, -y+1/2, -x+1/2'
'-z, y+1/2, -x+1/2'
'-z, -y+1/2, x+1/2'
'x+1/2, y, z+1/2'
'-x+1/2, -y, z+1/2'
'-x+1/2, y, -z+1/2'
'x+1/2, -y, -z+1/2'
'z+1/2, x, y+1/2'
'z+1/2, -x, -y+1/2'
'-z+1/2, -x, y+1/2'
'-z+1/2, x, -y+1/2'
'y+1/2, z, x+1/2'
'-y+1/2, z, -x+1/2'
'y+1/2, -z, -x+1/2'
'-y+1/2, -z, x+1/2'
'y+1/2, x, z+1/2'
'-y+1/2, -x, z+1/2'
'y+1/2, -x, -z+1/2'
'-y+1/2, x, -z+1/2'
'x+1/2, z, y+1/2'
'-x+1/2, z, -y+1/2'
'-x+1/2, -z, y+1/2'
'x+1/2, -z, -y+1/2'
'z+1/2, y, x+1/2'
'z+1/2, -y, -x+1/2'
'-z+1/2, y, -x+1/2'
'-z+1/2, -y, x+1/2'
'x+1/2, y+1/2, z'
'-x+1/2, -y+1/2, z'
'-x+1/2, y+1/2, -z'
'x+1/2, -y+1/2, -z'
'z+1/2, x+1/2, y'
'z+1/2, -x+1/2, -y'
'-z+1/2, -x+1/2, y'
'-z+1/2, x+1/2, -y'
'y+1/2, z+1/2, x'
'-y+1/2, z+1/2, -x'
'y+1/2, -z+1/2, -x'
'-y+1/2, -z+1/2, x'
'y+1/2, x+1/2, z'
'-y+1/2, -x+1/2, z'
'y+1/2, -x+1/2, -z'
'-y+1/2, x+1/2, -z'
'x+1/2, z+1/2, y'
'-x+1/2, z+1/2, -y'
'-x+1/2, -z+1/2, y'
'x+1/2, -z+1/2, -y'
'z+1/2, y+1/2, x'
'z+1/2, -y+1/2, -x'
'-z+1/2, y+1/2, -x'
'-z+1/2, -y+1/2, x'

loop_
_atom_site_label
_atom_site_type_symbol
_atom_site_fract_x
_atom_site_fract_y
_atom_site_fract_z
_atom_site_U_iso_or_equiv
_atom_site_adp_type
_atom_site_occupancy
_atom_site_site_symmetry_order
_atom_site_calc_flag
_atom_site_refinement_flags_posn
_atom_site_refinement_flags_adp
_atom_site_refinement_flags_occupancy
I1 I 0.500000 0.500000 0.000000 0.0389(3) Uani 0.976(8) 24 d S T P
S3 S 0.500000 0.500000 0.000000 0.0389(3) Uani 0.024(8) 24 d S T P
Sb1 Sb 0.500000 0.500000 0.500000 0.0126(2) Uani 0.78(2) 24 d S T P
Ge1 Ge 0.500000 0.500000 0.500000 0.0126(2) Uani 0.22(2) 24 d S T P
S1 S 0.250000 0.250000 0.250000 0.0190(6) Uani 0.988(7) 24 d S T P
I2 I 0.250000 0.250000 0.250000 0.0190(6) Uani 0.012(7) 24 d S T P
S2 S 0.37251(6) 0.37251(6) 0.62749(6) 0.0201(3) Uani 1 6 d S T P
Li1 Li 0.2843(11) 0.5220(11) 0.7843(11) 0.050(5) Uani 0.50(3) 2 d S T .

loop_
_atom_site_aniso_label
_atom_site_aniso_U_11
_atom_site_aniso_U_22
_atom_site_aniso_U_33
_atom_site_aniso_U_23
_atom_site_aniso_U_13
_atom_site_aniso_U_12
I1 0.0389(3) 0.0389(3) 0.0389(3) 0.000 0.000 0.000
S3 0.0389(3) 0.0389(3) 0.0389(3) 0.000 0.000 0.000
Sb1 0.0126(2) 0.0126(2) 0.0126(2) 0.000 0.000 0.000
Ge1 0.0126(2) 0.0126(2) 0.0126(2) 0.000 0.000 0.000
S1 0.0190(6) 0.0190(6) 0.0190(6) 0.000 0.000 0.000
I2 0.0190(6) 0.0190(6) 0.0190(6) 0.000 0.000 0.000
S2 0.0201(3) 0.0201(3) 0.0201(3) 0.00218(18) 0.00218(18) -0.00218(18)
Li1 0.059(6) 0.032(5) 0.059(6) 0.000(3) 0.030(6) 0.000(3)

loop_
_atom_type_symbol
_atom_type_description
_atom_type_scat_dispersion_real
_atom_type_scat_dispersion_imag
_atom_type_scat_source
I I -0.4742 1.8119 'International Tables Vol C Tables 4.2.6.8 and 6.1.1.4'
Li Li -0.0003 0.0001 'International Tables Vol C Tables 4.2.6.8 and 6.1.1.4'
S S 0.1246 0.1234 'International Tables Vol C Tables 4.2.6.8 and 6.1.1.4'
Sb Sb -0.5866 1.5461 'International Tables Vol C Tables 4.2.6.8 and 6.1.1.4'
Ge Ge 0.1547 1.8001 'International Tables Vol C Tables 4.2.6.8 and 6.1.1.4'

loop_
_geom_angle_atom_site_label_1
_geom_angle_atom_site_label_2
_geom_angle_atom_site_label_3
_geom_angle
_geom_angle_site_symmetry_1
_geom_angle_site_symmetry_3
Li1 I1 Li1 53.2(3) 35_565 55_664
Li1 I1 Li1 53.2(3) 35_565 3_656
Li1 I1 Li1 53.2(3) 55_664 3_656
Li1 I1 Li1 171.7(4) 35_565 33_544
Li1 I1 Li1 119.829(17) 55_664 33_544
Li1 I1 Li1 119.829(17) 3_656 33_544
Li1 I1 Li1 119.829(17) 35_565 53_454
Li1 I1 Li1 171.7(4) 55_664 53_454
Li1 I1 Li1 119.829(16) 3_656 53_454
Li1 I1 Li1 66.7(3) 33_544 53_454
Li1 I1 Li1 119.829(17) 35_565 1_554
Li1 I1 Li1 119.829(17) 55_664 1_554
Li1 I1 Li1 171.7(4) 3_656 1_554
Li1 I1 Li1 66.7(3) 33_544 1_554
Li1 I1 Li1 66.7(3) 53_454 1_554
Li1 I1 Li1 90.30(3) 35_565 36_664
Li1 I1 Li1 66.7(3) 55_664 36_664
Li1 I1 Li1 119.829(16) 3_656 36_664
Li1 I1 Li1 90.30(3) 33_544 36_664
Li1 I1 Li1 119.829(17) 53_454 36_664
Li1 I1 Li1 53.2(3) 1_554 36_664
Li1 I1 Li1 119.829(17) 35_565 2_664
Li1 I1 Li1 66.7(3) 55_664 2_664
Li1 I1 Li1 90.30(3) 3_656 2_664
Li1 I1 Li1 53.2(3) 33_544 2_664
Li1 I1 Li1 119.829(17) 53_454 2_664
Li1 I1 Li1 90.30(3) 1_554 2_664
Li1 I1 Li1 66.7(3) 36_664 2_664
Li1 I1 Li1 66.7(3) 35_565 54_465
Li1 I1 Li1 90.30(3) 55_664 54_465
Li1 I1 Li1 119.829(17) 3_656 54_465
Li1 I1 Li1 119.829(17) 33_544 54_465
Li1 I1 Li1 90.30(3) 53_454 54_465
Li1 I1 Li1 53.2(3) 1_554 54_465
Li1 I1 Li1 53.2(3) 36_664 54_465
Li1 I1 Li1 119.829(17) 2_664 54_465
Li1 I1 Li1 90.30(3) 35_565 34_645
Li1 I1 Li1 119.829(17) 55_664 34_645
Li1 I1 Li1 66.7(3) 3_656 34_645
Li1 I1 Li1 90.30(3) 33_544 34_645
Li1 I1 Li1 53.2(3) 53_454 34_645
Li1 I1 Li1 119.829(17) 1_554 34_645
Li1 I1 Li1 171.7(4) 36_664 34_645
Li1 I1 Li1 119.829(16) 2_664 34_645
Li1 I1 Li1 119.829(17) 54_465 34_645
Li1 I1 Li1 119.829(16) 35_565 56_655
Li1 I1 Li1 90.30(3) 55_664 56_655
Li1 I1 Li1 66.7(3) 3_656 56_655
Li1 I1 Li1 53.2(3) 33_544 56_655
Li1 I1 Li1 90.30(3) 53_454 56_655
Li1 I1 Li1 119.829(17) 1_554 56_655
Li1 I1 Li1 119.829(17) 36_664 56_655
Li1 I1 Li1 53.2(3) 2_664 56_655
Li1 I1 Li1 171.7(4) 54_465 56_655
Li1 I1 Li1 66.7(3) 34_645 56_655
Li1 I1 Li1 66.7(3) 35_565 4_566
Li1 I1 Li1 119.829(17) 55_664 4_566
Li1 I1 Li1 90.30(3) 3_656 4_566
Li1 I1 Li1 119.829(17) 33_544 4_566
Li1 I1 Li1 53.2(3) 53_454 4_566
Li1 I1 Li1 90.30(3) 1_554 4_566
Li1 I1 Li1 119.829(16) 36_664 4_566
Li1 I1 Li1 171.7(4) 2_664 4_566
Li1 I1 Li1 66.7(3) 54_465 4_566
Li1 I1 Li1 53.2(3) 34_645 4_566
Li1 I1 Li1 119.829(17) 56_655 4_566
S2 Sb1 S2 109.5 2_665 4_566
S2 Sb1 S2 109.5 2_665 3_656
S2 Sb1 S2 109.5 4_566 3_656
S2 Sb1 S2 109.471(1) 2_665 .
S2 Sb1 S2 109.5 4_566 .
S2 Sb1 S2 109.5 3_656 .
Li1 S1 Li1 72.0(6) 75_546 59_465
Li1 S1 Li1 72.0(6) 75_546 31_654
Li1 S1 Li1 72.0(6) 59_465 31_654
Li1 S1 Li1 163.1(5) 75_546 50_564
Li1 S1 Li1 91.24(8) 59_465 50_564
Li1 S1 Li1 105.4(4) 31_654 50_564
Li1 S1 Li1 91.24(8) 75_546 12_665
Li1 S1 Li1 163.1(5) 59_465 12_665
Li1 S1 Li1 105.4(4) 31_654 12_665
Li1 S1 Li1 105.4(4) 50_564 12_665
Li1 S1 Li1 163.1(5) 75_546 4_566
Li1 S1 Li1 105.4(4) 59_465 4_566
Li1 S1 Li1 91.24(8) 31_654 4_566
Li1 S1 Li1 24.0(8) 50_564 4_566
Li1 S1 Li1 91.24(8) 12_665 4_566
Li1 S1 Li1 91.24(8) 75_546 78_456
Li1 S1 Li1 105.4(4) 59_465 78_456
Li1 S1 Li1 163.1(5) 31_654 78_456
Li1 S1 Li1 91.24(8) 50_564 78_456
Li1 S1 Li1 72.0(6) 12_665 78_456
Li1 S1 Li1 105.4(4) 4_566 78_456
Li1 S1 Li1 105.4(4) 75_546 34_645
Li1 S1 Li1 163.1(5) 59_465 34_645
Li1 S1 Li1 91.24(8) 31_654 34_645
Li1 S1 Li1 91.24(8) 50_564 34_645
Li1 S1 Li1 24.0(8) 12_665 34_645
Li1 S1 Li1 72.0(6) 4_566 34_645
Li1 S1 Li1 91.24(8) 78_456 34_645
Li1 S1 Li1 105.4(4) 75_546 8_656
Li1 S1 Li1 91.24(8) 59_465 8_656
Li1 S1 Li1 163.1(5) 31_654 8_656
Li1 S1 Li1 72.0(6) 50_564 8_656
Li1 S1 Li1 91.24(8) 12_665 8_656
Li1 S1 Li1 91.24(8) 4_566 8_656
Li1 S1 Li1 24.0(8) 78_456 8_656
Li1 S1 Li1 105.4(4) 34_645 8_656
Li1 S1 Li1 91.24(8) 75_546 81_445
Li1 S1 Li1 24.0(8) 59_465 81_445
Li1 S1 Li1 91.24(8) 31_654 81_445
Li1 S1 Li1 72.0(6) 50_564 81_445
Li1 S1 Li1 163.1(5) 12_665 81_445
Li1 S1 Li1 91.24(8) 4_566 81_445
Li1 S1 Li1 91.24(8) 78_456 81_445
Li1 S1 Li1 163.1(5) 34_645 81_445
Li1 S1 Li1 72.0(6) 8_656 81_445
Li1 S1 Li1 91.24(8) 75_546 53_454
Li1 S1 Li1 91.24(8) 59_465 53_454
Li1 S1 Li1 24.0(8) 31_654 53_454
Li1 S1 Li1 91.24(8) 50_564 53_454
Li1 S1 Li1 91.24(8) 12_665 53_454
Li1 S1 Li1 72.0(6) 4_566 53_454
Li1 S1 Li1 163.1(5) 78_456 53_454
Li1 S1 Li1 72.0(6) 34_645 53_454
Li1 S1 Li1 163.1(5) 8_656 53_454
Li1 S1 Li1 105.4(4) 81_445 53_454
Li1 S1 Li1 24.0(8) 75_546 25_544
Li1 S1 Li1 91.24(8) 59_465 25_544
Li1 S1 Li1 91.24(8) 31_654 25_544
Li1 S1 Li1 163.1(5) 50_564 25_544
Li1 S1 Li1 72.0(6) 12_665 25_544
Li1 S1 Li1 163.1(5) 4_566 25_544
Li1 S1 Li1 72.0(6) 78_456 25_544
Li1 S1 Li1 91.24(8) 34_645 25_544
Li1 S1 Li1 91.24(8) 8_656 25_544
Li1 S1 Li1 105.4(4) 81_445 25_544
Li1 S1 Li1 105.4(4) 53_454 25_544
Sb1 S2 Li1 103.6(2) . .
Sb1 S2 Li1 103.6(2) . 8_656
Li1 S2 Li1 114.62(15) . 8_656
Sb1 S2 Li1 103.6(2) . 78_456
Li1 S2 Li1 135.6(7) . 78_456
Li1 S2 Li1 23.9(7) 8_656 78_456
Sb1 S2 Li1 103.6(2) . 33_545
Li1 S2 Li1 91.9(7) . 33_545
Li1 S2 Li1 135.6(7) 8_656 33_545
Li1 S2 Li1 114.62(15) 78_456 33_545
Sb1 S2 Li1 103.6(2) . 11_566
Li1 S2 Li1 114.62(15) . 11_566
Li1 S2 Li1 114.62(15) 8_656 11_566
Li1 S2 Li1 91.9(7) 78_456 11_566
Li1 S2 Li1 23.9(7) 33_545 11_566
Sb1 S2 Li1 103.6(2) . 51_556
Li1 S2 Li1 23.9(7) . 51_556
Li1 S2 Li1 91.9(7) 8_656 51_556
Li1 S2 Li1 114.62(15) 78_456 51_556
Li1 S2 Li1 114.62(15) 33_545 51_556
Li1 S2 Li1 135.6(7) 11_566 51_556
Li1 Li1 S1 78.0(4) 51_556 25
Li1 Li1 S2 78.0(4) 51_556 .
S1 Li1 S2 125.6(3) 25 .
Li1 Li1 S2 78.0(4) 51_556 51_556
S1 Li1 S2 125.6(3) 25 51_556
S2 Li1 S2 95.6(4) . 51_556
Li1 Li1 Li1 120.001(7) 51_556 36_665
S1 Li1 Li1 54.0(3) 25 36_665
S2 Li1 Li1 100.7(3) . 36_665
S2 Li1 Li1 157.8(3) 51_556 36_665
Li1 Li1 Li1 120.001(2) 51_556 54_466
S1 Li1 Li1 54.0(3) 25 54_466
S2 Li1 Li1 157.8(3) . 54_466
S2 Li1 Li1 100.7(3) 51_556 54_466
Li1 Li1 Li1 60.000(2) 36_665 54_466
Li1 Li1 I1 175.9(2) 51_556 1_556
S1 Li1 I1 106.1(5) 25 1_556
S2 Li1 I1 99.3(3) . 1_556
S2 Li1 I1 99.3(3) 51_556 1_556
Li1 Li1 I1 63.39(17) 36_665 1_556
Li1 Li1 I1 63.39(17) 54_466 1_556
Li1 Li1 Li1 45.4(5) 51_556 83_466
S1 Li1 Li1 44.38(4) 25 83_466
S2 Li1 Li1 122.0(8) . 83_466
S2 Li1 Li1 85.5(3) 51_556 83_466
Li1 Li1 Li1 98.4(3) 36_665 83_466
Li1 Li1 Li1 74.6(5) 54_466 83_466
I1 Li1 Li1 137.9(5) 1_556 83_466
Li1 Li1 Li1 45.4(5) 51_556 7_665
S1 Li1 Li1 44.38(4) 25 7_665
S2 Li1 Li1 85.5(3) . 7_665
S2 Li1 Li1 122.0(8) 51_556 7_665
Li1 Li1 Li1 74.6(5) 36_665 7_665
Li1 Li1 Li1 98.4(3) 54_466 7_665
I1 Li1 Li1 137.9(5) 1_556 7_665
Li1 Li1 Li1 48.5(4) 83_466 7_665
Li1 Li1 Li1 105.4(5) 51_556 10_656
S1 Li1 Li1 44.38(4) 25 10_656
S2 Li1 Li1 98.39(17) . 10_656
S2 Li1 Li1 166.0(3) 51_556 10_656
Li1 Li1 Li1 14.6(5) 36_665 10_656
Li1 Li1 Li1 65.7(2) 54_466 10_656
I1 Li1 Li1 78.0(6) 1_556 10_656
Li1 Li1 Li1 87.57(15) 83_466 10_656
Li1 Li1 Li1 60.000(2) 7_665 10_656
Li1 Li1 Li1 105.4(5) 51_556 32_656
S1 Li1 Li1 44.38(4) 25 32_656
S2 Li1 Li1 166.0(3) . 32_656
S2 Li1 Li1 98.39(17) 51_556 32_656
Li1 Li1 Li1 65.7(2) 36_665 32_656
Li1 Li1 Li1 14.6(5) 54_466 32_656
I1 Li1 Li1 78.0(5) 1_556 32_656
Li1 Li1 Li1 60.000(1) 83_466 32_656
Li1 Li1 Li1 87.57(15) 7_665 32_656
Li1 Li1 Li1 67.65(17) 10_656 32_656
Li1 Li1 Li1 120.000(9) 51_556 53_455
S1 Li1 Li1 142.7(2) 25 53_455
S2 Li1 Li1 91.3(2) . 53_455
S2 Li1 Li1 44.1(3) 51_556 53_455
Li1 Li1 Li1 119.999(3) 36_665 53_455
Li1 Li1 Li1 90.0 54_466 53_455
I1 Li1 Li1 56.66(16) 1_556 53_455
Li1 Li1 Li1 123.82(8) 83_466 53_455
Li1 Li1 Li1 165.4(5) 7_665 53_455
Li1 Li1 Li1 134.6(5) 10_656 53_455
Li1 Li1 Li1 98.4(3) 32_656 53_455

loop_
_geom_bond_atom_site_label_1
_geom_bond_atom_site_label_2
_geom_bond_distance
_geom_bond_site_symmetry_2
I1 Li1 3.184(15) 35_565
I1 Li1 3.184(15) 55_664
I1 Li1 3.184(15) 3_656
I1 Li1 3.184(15) 33_544
I1 Li1 3.184(15) 53_454
I1 Li1 3.184(15) 1_554
I1 Li1 3.184(15) 36_664
I1 Li1 3.184(15) 2_664
I1 Li1 3.184(15) 54_465
I1 Li1 3.184(15) 34_645
I1 Li1 3.184(15) 56_655
I1 Li1 3.184(15) 4_566
Sb1 S2 2.2993(11) 2_665
Sb1 S2 2.2993(11) 4_566
Sb1 S2 2.2993(11) 3_656
Sb1 S2 2.2993(11) .
S1 Li1 2.427(10) 75_546
S1 Li1 2.427(10) 59_465
S1 Li1 2.427(10) 31_654
S1 Li1 2.427(10) 50_564
S1 Li1 2.427(10) 12_665
S1 Li1 2.427(10) 4_566
S1 Li1 2.427(10) 78_456
S1 Li1 2.427(10) 34_645
S1 Li1 2.427(10) 8_656
S1 Li1 2.427(10) 81_445
S1 Li1 2.427(10) 53_454
S1 Li1 2.427(10) 25_544
S2 Li1 2.436(8) .
S2 Li1 2.436(8) 8_656
S2 Li1 2.436(8) 78_456
S2 Li1 2.436(8) 33_545
S2 Li1 2.436(8) 11_566
S2 Li1 2.436(8) 51_556
Li1 Li1 1.01(3) 51_556
Li1 Li1 2.85(2) 36_665
Li1 Li1 2.85(2) 54_466
Li1 Li1 3.470(15) 83_466
Li1 Li1 3.470(15) 7_665
Li1 Li1 3.470(15) 10_656
Li1 Li1 3.470(15) 32_656
Li1 Li1 3.500(19) 53_455
